data_7159722
loop_
_publ_author_name
'Persaud, Kevin E.'
'Sahu, Rajesh R.'
'Neary, Michelle C.'
'Kapdi, Anant R.'
'Lakshman, Mahesh K.'

_publ_section_title
;
 Two short approaches to the COVID-19 drug
 &#x3b2;-D-<i>N</i><sup>4</sup>-hydroxycytidine and its prodrug
 molnupiravir.
;
_journal_issue 4
_journal_name_full 'Organic &amp; biomolecular chemistry'
_journal_page_first 735
_journal_page_last 740
_journal_paper_doi 10.1039/d3ob02039h
_journal_volume 22
_journal_year 2024
_chemical_absolute_configuration ad
_chemical_formula_moiety 'C9 H13 N3 O6, H2 O'
_chemical_formula_sum 'C9 H15 N3 O7'
_chemical_formula_weight 277.24
_space_group_crystal_system monoclinic
_space_group_IT_number 4
_space_group_name_Hall 'P 2yb'
_space_group_name_H-M_alt 'P 1 21 1'
_atom_sites_solution_hydrogens mixed
_atom_sites_solution_primary dual
_atom_sites_solution_secondary difmap
_audit_creation_method SHELXL-2018/3
_audit_update_record
;
2023-11-13 deposited with the CCDC.	2023-12-15 downloaded from the CCDC.
;
_cell_angle_alpha 90
_cell_angle_beta 93.2350(10)
_cell_angle_gamma 90
_cell_formula_units_Z 2
_cell_length_a 5.13410(10)
_cell_length_b 8.4181(2)
_cell_length_c 13.3376(3)
_cell_measurement_reflns_used 9927
_cell_measurement_temperature 130(2)
_cell_measurement_theta_max 74.39
_cell_measurement_theta_min 6.22
_cell_volume 575.52(2)
_computing_cell_refinement 'Bruker SAINT'
_computing_data_collection 'Bruker APEX4'
_computing_data_reduction 'Bruker SAINT'
_computing_molecular_graphics 'Bruker SHELXTL'
_computing_publication_material 'Bruker SHELXTL'
_computing_structure_refinement 'SHELXL-2018/3 (Sheldrick, 2018)'
_computing_structure_solution 'SHELXT 2018/2 (Sheldrick, 2018)'
_diffrn_ambient_temperature 130(2)
_diffrn_measured_fraction_theta_full 0.979
_diffrn_measured_fraction_theta_max 0.976
_diffrn_measurement_device_type 'Bruker D8 with PHOTON III detector'
_diffrn_measurement_method '\f and \w shutterless scans'
_diffrn_radiation_type CuK\a
_diffrn_radiation_wavelength 1.54178
_diffrn_reflns_av_R_equivalents 0.0278
_diffrn_reflns_av_unetI/netI 0.0272
_diffrn_reflns_Laue_measured_fraction_full 0.979
_diffrn_reflns_Laue_measured_fraction_max 0.976
_diffrn_reflns_limit_h_max 6
_diffrn_reflns_limit_h_min -5
_diffrn_reflns_limit_k_max 10
_diffrn_reflns_limit_k_min -10
_diffrn_reflns_limit_l_max 16
_diffrn_reflns_limit_l_min -16
_diffrn_reflns_number 10465
_diffrn_reflns_point_group_measured_fraction_full 0.971
_diffrn_reflns_point_group_measured_fraction_max 0.968
_diffrn_reflns_theta_full 67.679
_diffrn_reflns_theta_max 74.378
_diffrn_reflns_theta_min 3.319
_exptl_absorpt_coefficient_mu 1.204
_exptl_absorpt_correction_T_max 0.7538
_exptl_absorpt_correction_T_min 0.6664
_exptl_absorpt_correction_type multi-scan
_exptl_absorpt_process_details sadabs
_exptl_crystal_colour colorless
_exptl_crystal_density_diffrn 1.600
_exptl_crystal_description block
_exptl_crystal_F_000 292
_exptl_crystal_size_max 0.200
_exptl_crystal_size_mid 0.150
_exptl_crystal_size_min 0.090
_refine_diff_density_max 0.281
_refine_diff_density_min -0.179
_refine_diff_density_rms 0.037
_refine_ls_abs_structure_details
; 
 Flack x determined using 1035 quotients [(I+)-(I-)]/[(I+)+(I-)] 
 (Parsons, Flack and Wagner, Acta Cryst. B69 (2013) 249-259). 
;
_refine_ls_abs_structure_Flack 0.14(12)
_refine_ls_extinction_coef 0.008(2)
_refine_ls_extinction_expression Fc^*^=kFc[1+0.001xFc^2^\l^3^/sin(2\q)]^-1/4^
_refine_ls_extinction_method 'SHELXL-2018/3 (Sheldrick 2018)'
_refine_ls_goodness_of_fit_ref 1.051
_refine_ls_hydrogen_treatment mixed
_refine_ls_matrix_type full
_refine_ls_number_parameters 194
_refine_ls_number_reflns 2288
_refine_ls_number_restraints 1
_refine_ls_restrained_S_all 1.050
_refine_ls_R_factor_all 0.0288
_refine_ls_R_factor_gt 0.0281
_refine_ls_shift/su_max 0.000
_refine_ls_shift/su_mean 0.000
_refine_ls_structure_factor_coef Fsqd
_refine_ls_weighting_details 'w=1/[\s^2^(Fo^2^)+(0.0485P)^2^+0.1386P] where P=(Fo^2^+2Fc^2^)/3'
_refine_ls_weighting_scheme calc
_refine_ls_wR_factor_gt 0.0745
_refine_ls_wR_factor_ref 0.0747
_reflns_Friedel_coverage 0.851
_reflns_Friedel_fraction_full 0.961
_reflns_Friedel_fraction_max 0.959
_reflns_number_gt 2274
_reflns_number_total 2288
_reflns_threshold_expression 'I > 2\s(I)'
_cod_data_source_file d3ob02039h2.cif
_cod_data_source_block 1231-kp-04-56
_cod_depositor_comments 'Adding full bibliography for 7159722.cif.'
_cod_original_sg_symbol_H-M 'P 21'
_cod_database_code 7159722
_shelx_shelxl_version_number 2018/3
_shelx_space_group_comment
; 
The symmetry employed for this shelxl refinement is uniquely defined 
by the following loop, which should always be used as a source of 
symmetry information in preference to the above space-group names. 
They are only intended as comments. 
;
_shelx_estimated_absorpt_t_min 0.795
_shelx_estimated_absorpt_t_max 0.899

loop_
_space_group_symop_operation_xyz
'x, y, z'
'-x, y+1/2, -z'

loop_
_atom_site_label
_atom_site_type_symbol
_atom_site_fract_x
_atom_site_fract_y
_atom_site_fract_z
_atom_site_U_iso_or_equiv
_atom_site_adp_type
_atom_site_occupancy
_atom_site_site_symmetry_order
_atom_site_calc_flag
_atom_site_refinement_flags_posn
_atom_site_refinement_flags_adp
_atom_site_refinement_flags_occupancy
_atom_site_disorder_assembly
_atom_site_disorder_group
O1 O 1.1072(3) 0.47104(17) 0.45716(11) 0.0185(3) Uani 1 1 d . . . . .
H1 H 1.229(6) 0.528(4) 0.426(2) 0.022 Uiso 1 1 d . U . . .
O2 O 0.5833(3) 0.15324(16) 0.64200(12) 0.0179(3) Uani 1 1 d . . . . .
O3 O 0.0708(3) 0.42508(16) 0.78142(10) 0.0132(3) Uani 1 1 d . . . . .
O4 O 0.2656(3) 0.12309(17) 0.88215(10) 0.0155(3) Uani 1 1 d . . . . .
H4 H 0.364(6) 0.066(4) 0.913(2) 0.019 Uiso 1 1 d . U . . .
O5 O 0.4596(3) 0.38143(17) 1.01565(9) 0.0146(3) Uani 1 1 d . . . . .
H5 H 0.350(6) 0.314(4) 1.042(2) 0.017 Uiso 1 1 d . U . . .
O6 O -0.1643(3) 0.69367(18) 0.87426(12) 0.0164(3) Uani 1 1 d . . . . .
H6 H -0.139(6) 0.749(4) 0.826(2) 0.020 Uiso 1 1 d . U . . .
N1 N 0.9623(3) 0.5939(2) 0.50232(13) 0.0166(4) Uani 1 1 d . . . . .
N2 N 0.7617(3) 0.3688(2) 0.56871(12) 0.0148(3) Uani 1 1 d . . . . .
H2 H 0.872(6) 0.309(4) 0.534(2) 0.018 Uiso 1 1 d . U . . .
N3 N 0.4355(3) 0.3965(2) 0.68216(12) 0.0136(3) Uani 1 1 d . . . . .
C1 C 0.7898(4) 0.5318(2) 0.55776(15) 0.0143(4) Uani 1 1 d . . . . .
C2 C 0.6146(4) 0.6294(2) 0.61154(14) 0.0154(4) Uani 1 1 d . . . . .
H2A H 0.619105 0.741745 0.605056 0.018 Uiso 1 1 calc R U . . .
C3 C 0.4454(4) 0.5607(2) 0.67073(15) 0.0147(4) Uani 1 1 d . . . . .
H3A H 0.329237 0.625485 0.705759 0.018 Uiso 1 1 calc R U . . .
C4 C 0.5936(4) 0.2986(2) 0.63089(14) 0.0140(4) Uani 1 1 d . . . . .
C5 C 0.2584(4) 0.3156(2) 0.75019(14) 0.0127(4) Uani 1 1 d . . . . .
H5A H 0.168595 0.225124 0.714003 0.015 Uiso 1 1 calc R U . . .
C6 C 0.4083(4) 0.2536(2) 0.84533(14) 0.0128(4) Uani 1 1 d . . . . .
H6A H 0.592417 0.224402 0.832740 0.015 Uiso 1 1 calc R U . . .
C7 C 0.3923(3) 0.4008(2) 0.91224(14) 0.0123(4) Uani 1 1 d . . . . .
H7A H 0.512161 0.482677 0.886026 0.015 Uiso 1 1 calc R U . . .
C8 C 0.1133(3) 0.4571(2) 0.88776(13) 0.0119(4) Uani 1 1 d . . . . .
H8A H -0.011286 0.393714 0.926656 0.014 Uiso 1 1 calc R U . . .
C9 C 0.0834(4) 0.6320(2) 0.90981(14) 0.0149(4) Uani 1 1 d . . . . .
H9A H 0.105571 0.648935 0.983243 0.018 Uiso 1 1 calc R U . . .
H9B H 0.223075 0.691504 0.877970 0.018 Uiso 1 1 calc R U . . .
O7 O 0.0828(4) 0.8740(2) 0.73837(13) 0.0282(4) Uani 1 1 d . . . . .
H7B H 0.138(7) 0.960(5) 0.771(3) 0.034 Uiso 1 1 d . U . . .
H7C H 0.035(6) 0.907(4) 0.680(3) 0.034 Uiso 1 1 d . U . . .

loop_
_atom_site_aniso_label
_atom_site_aniso_U_11
_atom_site_aniso_U_22
_atom_site_aniso_U_33
_atom_site_aniso_U_23
_atom_site_aniso_U_13
_atom_site_aniso_U_12
O1 0.0216(7) 0.0141(7) 0.0208(7) -0.0016(6) 0.0092(6) -0.0023(6)
O2 0.0225(7) 0.0114(7) 0.0207(7) -0.0008(5) 0.0092(6) 0.0006(5)
O3 0.0133(6) 0.0140(6) 0.0123(7) -0.0013(5) 0.0007(5) 0.0026(5)
O4 0.0178(6) 0.0115(6) 0.0172(6) 0.0036(6) 0.0002(5) 0.0001(6)
O5 0.0165(6) 0.0150(6) 0.0120(7) 0.0010(5) -0.0013(5) -0.0025(6)
O6 0.0165(7) 0.0159(7) 0.0169(7) 0.0011(6) 0.0018(5) 0.0044(5)
N1 0.0182(8) 0.0148(8) 0.0173(7) 0.0001(7) 0.0050(6) 0.0006(6)
N2 0.0169(7) 0.0141(8) 0.0138(7) -0.0008(6) 0.0051(6) 0.0015(6)
N3 0.0158(7) 0.0116(8) 0.0138(7) 0.0008(6) 0.0041(6) 0.0013(6)
C1 0.0149(8) 0.0145(9) 0.0134(8) 0.0010(7) -0.0004(7) -0.0013(7)
C2 0.0181(9) 0.0120(9) 0.0162(9) 0.0013(8) 0.0008(7) -0.0006(7)
C3 0.0173(8) 0.0120(9) 0.0148(9) -0.0005(7) 0.0008(7) 0.0019(7)
C4 0.0142(9) 0.0154(10) 0.0125(9) -0.0012(7) 0.0030(7) 0.0001(7)
C5 0.0127(8) 0.0125(8) 0.0131(9) 0.0002(7) 0.0030(7) 0.0010(7)
C6 0.0118(8) 0.0121(9) 0.0147(8) -0.0001(8) 0.0020(7) 0.0003(6)
C7 0.0113(8) 0.0130(9) 0.0125(8) 0.0014(7) 0.0007(6) -0.0004(7)
C8 0.0117(8) 0.0141(9) 0.0101(8) 0.0001(7) 0.0014(6) -0.0005(7)
C9 0.0147(8) 0.0135(8) 0.0165(8) -0.0010(7) -0.0002(7) 0.0009(7)
O7 0.0409(10) 0.0201(8) 0.0229(8) 0.0036(7) -0.0038(7) -0.0054(7)

loop_
_atom_type_symbol
_atom_type_description
_atom_type_scat_dispersion_real
_atom_type_scat_dispersion_imag
_atom_type_scat_source
C C 0.0181 0.0091 'International Tables Vol C Tables 4.2.6.8 and 6.1.1.4'
H H 0.0000 0.0000 'International Tables Vol C Tables 4.2.6.8 and 6.1.1.4'
N N 0.0311 0.0180 'International Tables Vol C Tables 4.2.6.8 and 6.1.1.4'
O O 0.0492 0.0322 'International Tables Vol C Tables 4.2.6.8 and 6.1.1.4'

loop_
_geom_angle_atom_site_label_1
_geom_angle_atom_site_label_2
_geom_angle_atom_site_label_3
_geom_angle
_geom_angle_site_symmetry_1
_geom_angle_site_symmetry_3
_geom_angle_publ_flag
N1 O1 H1 101(2) . . ?
C5 O3 C8 110.03(14) . . ?
C6 O4 H4 109(2) . . ?
C7 O5 H5 109.7(18) . . ?
C9 O6 H6 107(2) . . ?
C1 N1 O1 109.74(16) . . ?
C4 N2 C1 124.37(17) . . ?
C4 N2 H2 120.6(19) . . ?
C1 N2 H2 114.9(19) . . ?
C4 N3 C3 121.16(17) . . ?
C4 N3 C5 115.51(16) . . ?
C3 N3 C5 123.32(16) . . ?
N1 C1 N2 122.50(18) . . ?
N1 C1 C2 121.38(18) . . ?
N2 C1 C2 116.12(18) . . ?
C3 C2 C1 119.50(19) . . ?
C3 C2 H2A 120.3 . . ?
C1 C2 H2A 120.3 . . ?
C2 C3 N3 121.51(19) . . ?
C2 C3 H3A 119.2 . . ?
N3 C3 H3A 119.2 . . ?
O2 C4 N2 122.33(19) . . ?
O2 C4 N3 120.46(18) . . ?
N2 C4 N3 117.22(18) . . ?
O3 C5 N3 109.38(15) . . ?
O3 C5 C6 107.21(15) . . ?
N3 C5 C6 111.38(14) . . ?
O3 C5 H5A 109.6 . . ?
N3 C5 H5A 109.6 . . ?
C6 C5 H5A 109.6 . . ?
O4 C6 C7 112.20(15) . . ?
O4 C6 C5 107.66(14) . . ?
C7 C6 C5 99.52(14) . . ?
O4 C6 H6A 112.2 . . ?
C7 C6 H6A 112.2 . . ?
C5 C6 H6A 112.2 . . ?
O5 C7 C8 114.80(15) . . ?
O5 C7 C6 117.21(15) . . ?
C8 C7 C6 101.93(14) . . ?
O5 C7 H7A 107.4 . . ?
C8 C7 H7A 107.4 . . ?
C6 C7 H7A 107.4 . . ?
O3 C8 C9 111.13(15) . . ?
O3 C8 C7 103.86(14) . . ?
C9 C8 C7 111.41(15) . . ?
O3 C8 H8A 110.1 . . ?
C9 C8 H8A 110.1 . . ?
C7 C8 H8A 110.1 . . ?
O6 C9 C8 112.81(15) . . ?
O6 C9 H9A 109.0 . . ?
C8 C9 H9A 109.0 . . ?
O6 C9 H9B 109.0 . . ?
C8 C9 H9B 109.0 . . ?
H9A C9 H9B 107.8 . . ?
H7B O7 H7C 105(3) . . ?

loop_
_geom_bond_atom_site_label_1
_geom_bond_atom_site_label_2
_geom_bond_distance
_geom_bond_site_symmetry_2
_geom_bond_publ_flag
O1 N1 1.427(2) . ?
O1 H1 0.90(3) . ?
O2 C4 1.234(3) . ?
O3 C5 1.413(2) . ?
O3 C8 1.448(2) . ?
O4 C6 1.423(2) . ?
O4 H4 0.79(3) . ?
O5 C7 1.412(2) . ?
O5 H5 0.89(3) . ?
O6 C9 1.430(2) . ?
O6 H6 0.81(3) . ?
N1 C1 1.295(3) . ?
N2 C4 1.365(3) . ?
N2 C1 1.389(3) . ?
N2 H2 0.90(3) . ?
N3 C4 1.366(3) . ?
N3 C3 1.392(2) . ?
N3 C5 1.486(2) . ?
C1 C2 1.439(3) . ?
C2 C3 1.338(3) . ?
C2 H2A 0.9500 . ?
C3 H3A 0.9500 . ?
C5 C6 1.538(2) . ?
C5 H5A 1.0000 . ?
C6 C7 1.532(2) . ?
C6 H6A 1.0000 . ?
C7 C8 1.527(2) . ?
C7 H7A 1.0000 . ?
C8 C9 1.511(3) . ?
C8 H8A 1.0000 . ?
C9 H9A 0.9900 . ?
C9 H9B 0.9900 . ?
O7 H7B 0.88(4) . ?
O7 H7C 0.85(4) . ?

loop_
_geom_hbond_atom_site_label_D
_geom_hbond_atom_site_label_H
_geom_hbond_atom_site_label_A
_geom_hbond_distance_DH
_geom_hbond_distance_HA
_geom_hbond_distance_DA
_geom_hbond_angle_DHA
_geom_hbond_site_symmetry_A
_geom_hbond_publ_flag
O1 H1 O2 0.90(3) 1.72(3) 2.620(2) 171(3) 2_756 yes
N2 H2 N1 0.90(3) 2.07(3) 2.900(2) 152(3) 2_746 yes
O4 H4 O5 0.79(3) 2.01(3) 2.787(2) 165(3) 2_647 yes
O5 H5 O6 0.89(3) 1.82(3) 2.684(2) 165(3) 2_547 yes
O6 H6 O7 0.81(3) 1.98(3) 2.731(2) 153(3) . yes
O7 H7B O4 0.88(4) 2.10(4) 2.958(2) 164(3) 1_565 yes
O7 H7C O1 0.85(4) 2.00(4) 2.852(2) 175(3) 2_656 yes

loop_
_geom_torsion_atom_site_label_1
_geom_torsion_atom_site_label_2
_geom_torsion_atom_site_label_3
_geom_torsion_atom_site_label_4
_geom_torsion
_geom_torsion_site_symmetry_1
_geom_torsion_site_symmetry_2
_geom_torsion_site_symmetry_3
_geom_torsion_site_symmetry_4
_geom_torsion_publ_flag
O1 N1 C1 N2 0.3(3) . . . . ?
O1 N1 C1 C2 -179.42(16) . . . . ?
C4 N2 C1 N1 175.92(18) . . . . ?
C4 N2 C1 C2 -4.3(3) . . . . ?
N1 C1 C2 C3 -177.70(18) . . . . ?
N2 C1 C2 C3 2.5(3) . . . . ?
C1 C2 C3 N3 0.4(3) . . . . ?
C4 N3 C3 C2 -2.0(3) . . . . ?
C5 N3 C3 C2 177.44(17) . . . . ?
C1 N2 C4 O2 -176.51(18) . . . . ?
C1 N2 C4 N3 2.9(3) . . . . ?
C3 N3 C4 O2 179.77(17) . . . . ?
C5 N3 C4 O2 0.3(3) . . . . ?
C3 N3 C4 N2 0.3(3) . . . . ?
C5 N3 C4 N2 -179.09(15) . . . . ?
C8 O3 C5 N3 -112.27(16) . . . . ?
C8 O3 C5 C6 8.63(19) . . . . ?
C4 N3 C5 O3 -167.72(15) . . . . ?
C3 N3 C5 O3 12.9(2) . . . . ?
C4 N3 C5 C6 74.0(2) . . . . ?
C3 N3 C5 C6 -105.5(2) . . . . ?
O3 C5 C6 O4 86.18(17) . . . . ?
N3 C5 C6 O4 -154.19(14) . . . . ?
O3 C5 C6 C7 -30.92(17) . . . . ?
N3 C5 C6 C7 88.71(17) . . . . ?
O4 C6 C7 O5 52.9(2) . . . . ?
C5 C6 C7 O5 166.51(15) . . . . ?
O4 C6 C7 C8 -73.31(17) . . . . ?
C5 C6 C7 C8 40.31(16) . . . . ?
C5 O3 C8 C9 137.70(15) . . . . ?
C5 O3 C8 C7 17.81(19) . . . . ?
O5 C7 C8 O3 -164.60(14) . . . . ?
C6 C7 C8 O3 -36.83(17) . . . . ?
O5 C7 C8 C9 75.7(2) . . . . ?
C6 C7 C8 C9 -156.53(15) . . . . ?
O3 C8 C9 O6 56.1(2) . . . . ?
C7 C8 C9 O6 171.44(15) . . . . ?
